data_4515646
loop_
_publ_author_name
'Meng, Fei-Fan'
'Xie, Jia-Hao'
'Xu, Yun-He'
'Loh, Teck-Peng'

_publ_section_title
;
 Catalytically Asymmetric Synthesis of 1,3-Bis(silyl)propenes via
 Copper-Catalyzed Double Proto-Silylations of Polar Enynes
;
_journal_issue 6
_journal_name_full 'ACS Catalysis'
_journal_page_first 5306
_journal_paper_doi 10.1021/acscatal.8b00999
_journal_volume 8
_journal_year 2018
_chemical_absolute_configuration ad
_chemical_formula_sum 'C39 H38 Br N O Si2'
_chemical_formula_weight 672.79
_space_group_crystal_system orthorhombic
_space_group_IT_number 19
_space_group_name_Hall 'P 2ac 2ab'
_space_group_name_H-M_alt 'P 21 21 21'
_atom_sites_solution_hydrogens geom
_audit_creation_method SHELXL-2016/6
_cell_angle_alpha 90
_cell_angle_beta 90
_cell_angle_gamma 90
_cell_formula_units_Z 4
_cell_length_a 9.6879(10)
_cell_length_b 9.8487(11)
_cell_length_c 34.927(4)
_cell_measurement_reflns_used 7612
_cell_measurement_temperature 153
_cell_measurement_theta_max 27.5
_cell_measurement_theta_min 2.1
_cell_volume 3332.5(6)
_computing_cell_refinement SMART
_computing_data_collection 'SMART (Bruker, 2008)'
_computing_data_reduction 'SAINT (Bruker, 2008)'
_computing_molecular_graphics 'SHELXTL (Bruker, 2008)'
_computing_publication_material 'SHELXTL (Bruker, 2008)'
_computing_structure_refinement 'SHELXL-2016/6 (Sheldrick, 2016)'
_computing_structure_solution 'SHELXTL (Bruker, 2008)'
_diffrn_ambient_temperature 153
_diffrn_measured_fraction_theta_full 1.000
_diffrn_measured_fraction_theta_max 0.999
_diffrn_measurement_device_type 'Bruker D8 Venture'
_diffrn_measurement_method '\f and \w scans'
_diffrn_radiation_type MoK\a
_diffrn_radiation_wavelength 0.71073
_diffrn_reflns_av_R_equivalents 0.0650
_diffrn_reflns_av_unetI/netI 0.0682
_diffrn_reflns_Laue_measured_fraction_full 1.000
_diffrn_reflns_Laue_measured_fraction_max 0.999
_diffrn_reflns_limit_h_max 12
_diffrn_reflns_limit_h_min -12
_diffrn_reflns_limit_k_max 12
_diffrn_reflns_limit_k_min -10
_diffrn_reflns_limit_l_max 45
_diffrn_reflns_limit_l_min -45
_diffrn_reflns_number 28905
_diffrn_reflns_point_group_measured_fraction_full 0.994
_diffrn_reflns_point_group_measured_fraction_max 0.994
_diffrn_reflns_theta_full 25.242
_diffrn_reflns_theta_max 27.496
_diffrn_reflns_theta_min 2.148
_diffrn_source 'fine-focus sealed tube'
_exptl_absorpt_coefficient_mu 1.338
_exptl_absorpt_correction_T_max 0.755
_exptl_absorpt_correction_T_min 0.694
_exptl_absorpt_correction_type psi-scan
_exptl_crystal_colour colorless
_exptl_crystal_density_diffrn 1.341
_exptl_crystal_density_method 'not measured'
_exptl_crystal_description bulk
_exptl_crystal_F_000 1400
_exptl_crystal_size_max 0.28
_exptl_crystal_size_mid 0.25
_exptl_crystal_size_min 0.21
_refine_diff_density_max 0.473
_refine_diff_density_min -0.374
_refine_diff_density_rms 0.067
_refine_ls_abs_structure_details
;
 Flack x determined using 2441 quotients [(I+)-(I-)]/[(I+)+(I-)]
 (Parsons, Flack and Wagner, Acta Cryst. B69 (2013) 249-259).
;
_refine_ls_abs_structure_Flack 0.107(6)
_refine_ls_extinction_method none
_refine_ls_goodness_of_fit_ref 1.010
_refine_ls_hydrogen_treatment constr
_refine_ls_matrix_type full
_refine_ls_number_parameters 401
_refine_ls_number_reflns 7612
_refine_ls_number_restraints 0
_refine_ls_restrained_S_all 1.010
_refine_ls_R_factor_all 0.0508
_refine_ls_R_factor_gt 0.0421
_refine_ls_shift/su_max 0.001
_refine_ls_shift/su_mean 0.000
_refine_ls_structure_factor_coef Fsqd
_refine_ls_weighting_details 'w=1/[\s^2^(Fo^2^)+(0.0293P)^2^+1.5082P] where P=(Fo^2^+2Fc^2^)/3'
_refine_ls_weighting_scheme calc
_refine_ls_wR_factor_gt 0.0921
_refine_ls_wR_factor_ref 0.0950
_reflns_Friedel_coverage 0.761
_reflns_Friedel_fraction_full 0.986
_reflns_Friedel_fraction_max 0.988
_reflns_number_gt 6737
_reflns_number_total 7612
_reflns_threshold_expression 'I > 2\s(I)'
_cod_data_source_file cs8b00999_si_002.cif
_cod_data_source_block 20171021zjl_s_0m_a_a
_cod_database_code 4515646
_shelx_shelxl_version_number 2016/6
_shelx_space_group_comment
;
The symmetry employed for this shelxl refinement is uniquely defined
by the following loop, which should always be used as a source of
symmetry information in preference to the above space-group names.
They are only intended as comments.
;
_shelx_estimated_absorpt_t_min 0.694
_shelx_estimated_absorpt_t_max 0.755

loop_
_space_group_symop_operation_xyz
'x, y, z'
'-x+1/2, -y, z+1/2'
'-x, y+1/2, -z+1/2'
'x+1/2, -y+1/2, -z'

loop_
_atom_site_label
_atom_site_type_symbol
_atom_site_fract_x
_atom_site_fract_y
_atom_site_fract_z
_atom_site_U_iso_or_equiv
_atom_site_adp_type
_atom_site_occupancy
_atom_site_site_symmetry_order
_atom_site_calc_flag
_atom_site_refinement_flags_posn
_atom_site_refinement_flags_adp
Br1 Br 0.85797(5) -0.21935(5) 0.51823(2) 0.03614(13) Uani 1 1 d . .
Si1 Si -0.00662(10) 0.30323(10) 0.60193(3) 0.0150(2) Uani 1 1 d . .
Si2 Si 0.46684(10) 0.49431(11) 0.62880(3) 0.0182(2) Uani 1 1 d . .
O1 O 0.3697(3) 0.1265(3) 0.68583(8) 0.0304(7) Uani 1 1 d . .
N1 N 0.5173(3) 0.0041(3) 0.64913(8) 0.0171(6) Uani 1 1 d . .
C7 C 0.6979(4) -0.1346(4) 0.66563(11) 0.0188(8) Uani 1 1 d . .
C17 C 0.1002(3) 0.2696(4) 0.64721(10) 0.0155(7) Uani 1 1 d . .
H17 H 0.136863 0.176950 0.646016 0.019 Uiso 1 1 calc R U
C1 C 0.5812(4) -0.0396(4) 0.61477(11) 0.0164(7) Uani 1 1 d . .
C34 C 0.3562(4) 0.6498(4) 0.62668(11) 0.0184(7) Uani 1 1 d . .
C18 C 0.0081(4) 0.2817(4) 0.68207(10) 0.0185(7) Uani 1 1 d . .
C6 C 0.6947(4) -0.1220(4) 0.62428(12) 0.0189(8) Uani 1 1 d . .
C16 C 0.2179(4) 0.3673(4) 0.64580(10) 0.0152(7) Uani 1 1 d . .
H16 H 0.199244 0.454326 0.654758 0.018 Uiso 1 1 calc R U
C14 C 0.3964(3) 0.2056(4) 0.62143(10) 0.0169(7) Uani 1 1 d . .
H14A H 0.327438 0.164840 0.604911 0.020 Uiso 1 1 calc R U
H14B H 0.480752 0.214990 0.606692 0.020 Uiso 1 1 calc R U
C15 C 0.3471(4) 0.3461(4) 0.63333(10) 0.0155(7) Uani 1 1 d . .
C26 C 0.1013(4) 0.2536(4) 0.55956(10) 0.0181(8) Uani 1 1 d . .
C19 C -0.0516(5) 0.1642(5) 0.69675(13) 0.0294(10) Uani 1 1 d . .
H19 H -0.027613 0.080128 0.686622 0.035 Uiso 1 1 calc R U
C4 C 0.7445(4) -0.1497(4) 0.55818(12) 0.0230(9) Uani 1 1 d . .
C2 C 0.5448(4) -0.0184(4) 0.57648(11) 0.0198(8) Uani 1 1 d . .
H2 H 0.466682 0.031510 0.570023 0.024 Uiso 1 1 calc R U
C12 C 0.5858(4) -0.0622(4) 0.68030(11) 0.0190(8) Uani 1 1 d . .
C5 C 0.7777(4) -0.1762(4) 0.59570(12) 0.0220(8) Uani 1 1 d . .
H5 H 0.854061 -0.229152 0.601808 0.026 Uiso 1 1 calc R U
C3 C 0.6287(4) -0.0742(4) 0.54847(11) 0.0240(9) Uani 1 1 d . .
H3 H 0.607173 -0.060809 0.522800 0.029 Uiso 1 1 calc R U
C13 C 0.4232(4) 0.1113(4) 0.65490(11) 0.0190(8) Uani 1 1 d . .
C27 C 0.1976(4) 0.3430(5) 0.54372(12) 0.0268(9) Uani 1 1 d . .
H27 H 0.201956 0.431923 0.552616 0.032 Uiso 1 1 calc R U
C23 C -0.0284(4) 0.4050(4) 0.69857(11) 0.0225(8) Uani 1 1 d . .
H23 H 0.011574 0.484792 0.689605 0.027 Uiso 1 1 calc R U
C24 C -0.1650(4) 0.1972(4) 0.60379(12) 0.0238(8) Uani 1 1 d . .
H24A H -0.222438 0.227084 0.624533 0.036 Uiso 1 1 calc R U
H24B H -0.139809 0.103954 0.607686 0.036 Uiso 1 1 calc R U
H24C H -0.214489 0.205806 0.580106 0.036 Uiso 1 1 calc R U
C11 C 0.5556(5) -0.0621(4) 0.71925(12) 0.0262(9) Uani 1 1 d . .
H11 H 0.480351 -0.014680 0.729004 0.031 Uiso 1 1 calc R U
C31 C 0.0988(4) 0.1222(4) 0.54495(11) 0.0252(9) Uani 1 1 d . .
H31 H 0.035490 0.060381 0.554795 0.030 Uiso 1 1 calc R U
C39 C 0.3054(4) 0.7163(5) 0.65879(12) 0.0306(9) Uani 1 1 d . .
H39 H 0.335744 0.689350 0.682879 0.037 Uiso 1 1 calc R U
C25 C -0.0495(4) 0.4873(4) 0.59954(12) 0.0222(8) Uani 1 1 d . .
H25A H -0.103619 0.504789 0.577060 0.033 Uiso 1 1 calc R U
H25B H 0.034250 0.539324 0.598446 0.033 Uiso 1 1 calc R U
H25C H -0.101070 0.512682 0.621884 0.033 Uiso 1 1 calc R U
C35 C 0.3078(4) 0.6960(4) 0.59113(12) 0.0259(9) Uani 1 1 d . .
H35 H 0.339788 0.654894 0.568871 0.031 Uiso 1 1 calc R U
C37 C 0.1646(5) 0.8645(4) 0.62078(14) 0.0322(10) Uani 1 1 d . .
H37 H 0.101286 0.935239 0.618959 0.039 Uiso 1 1 calc R U
C33 C 0.5646(4) 0.4821(5) 0.58265(13) 0.0309(10) Uani 1 1 d . .
H33A H 0.611762 0.566198 0.577915 0.046 Uiso 1 1 calc R U
H33B H 0.501470 0.464152 0.562081 0.046 Uiso 1 1 calc R U
H33C H 0.630746 0.409750 0.584295 0.046 Uiso 1 1 calc R U
C32 C 0.5886(5) 0.4996(5) 0.66980(14) 0.0350(11) Uani 1 1 d . .
H32A H 0.539721 0.525202 0.692592 0.052 Uiso 1 1 calc R U
H32B H 0.659941 0.564856 0.664706 0.052 Uiso 1 1 calc R U
H32C H 0.629222 0.411582 0.673309 0.052 Uiso 1 1 calc R U
C28 C 0.2873(4) 0.3014(5) 0.51486(13) 0.0365(11) Uani 1 1 d . .
H28 H 0.349826 0.362700 0.504419 0.044 Uiso 1 1 calc R U
C30 C 0.1875(5) 0.0805(5) 0.51630(13) 0.0357(11) Uani 1 1 d . .
H30 H 0.182433 -0.007554 0.506813 0.043 Uiso 1 1 calc R U
C21 C -0.1837(5) 0.2939(6) 0.74142(12) 0.0386(11) Uani 1 1 d . .
H21 H -0.249820 0.298362 0.760678 0.046 Uiso 1 1 calc R U
C8 C 0.7876(4) -0.2029(4) 0.69004(13) 0.0278(9) Uani 1 1 d . .
H8 H 0.864982 -0.247479 0.680546 0.033 Uiso 1 1 calc R U
C10 C 0.6428(5) -0.1357(4) 0.74283(12) 0.0337(10) Uani 1 1 d . .
H10 H 0.623293 -0.140611 0.768860 0.040 Uiso 1 1 calc R U
C36 C 0.2132(4) 0.8017(4) 0.58828(13) 0.0306(10) Uani 1 1 d . .
H36 H 0.182710 0.829974 0.564326 0.037 Uiso 1 1 calc R U
C9 C 0.7586(5) -0.2026(4) 0.72881(13) 0.0347(11) Uani 1 1 d . .
H9 H 0.817213 -0.247609 0.745667 0.042 Uiso 1 1 calc R U
C29 C 0.2837(5) 0.1701(5) 0.50181(12) 0.0376(12) Uani 1 1 d . .
H29 H 0.345911 0.141569 0.483204 0.045 Uiso 1 1 calc R U
C20 C -0.1467(6) 0.1716(5) 0.72642(14) 0.0400(12) Uani 1 1 d . .
H20 H -0.185521 0.092412 0.736113 0.048 Uiso 1 1 calc R U
C22 C -0.1227(5) 0.4108(5) 0.72799(13) 0.0325(10) Uani 1 1 d . .
H22 H -0.145411 0.494132 0.738839 0.039 Uiso 1 1 calc R U
C38 C 0.2110(5) 0.8213(5) 0.65611(14) 0.0376(11) Uani 1 1 d . .
H38 H 0.178593 0.863044 0.678247 0.045 Uiso 1 1 calc R U

loop_
_atom_site_aniso_label
_atom_site_aniso_U_11
_atom_site_aniso_U_22
_atom_site_aniso_U_33
_atom_site_aniso_U_23
_atom_site_aniso_U_13
_atom_site_aniso_U_12
Br1 0.0422(2) 0.0325(2) 0.0337(2) -0.0082(2) 0.0078(2) 0.0065(2)
Si1 0.0126(4) 0.0118(5) 0.0207(5) 0.0012(4) -0.0004(4) -0.0016(4)
Si2 0.0137(4) 0.0161(5) 0.0248(5) 0.0023(4) -0.0017(4) -0.0033(4)
O1 0.0366(16) 0.0334(17) 0.0211(14) 0.0053(13) 0.0049(14) 0.0096(15)
N1 0.0184(14) 0.0154(15) 0.0174(15) 0.0041(13) -0.0031(12) -0.0026(14)
C7 0.0254(19) 0.0061(16) 0.025(2) 0.0026(15) -0.0090(16) -0.0042(15)
C17 0.0153(15) 0.0118(17) 0.0194(17) 0.0012(15) -0.0012(14) 0.0030(14)
C1 0.0150(16) 0.0113(17) 0.0230(19) -0.0001(15) -0.0002(15) -0.0050(14)
C34 0.0163(16) 0.0150(17) 0.0238(18) 0.0003(15) -0.0011(16) -0.0054(15)
C18 0.0159(16) 0.0207(18) 0.0189(17) 0.0057(16) -0.0017(14) -0.0017(17)
C6 0.0214(17) 0.0076(16) 0.028(2) 0.0011(15) -0.0052(16) -0.0040(14)
C16 0.0148(16) 0.0124(17) 0.0185(18) 0.0007(15) -0.0051(15) -0.0003(14)
C14 0.0153(15) 0.0161(18) 0.0193(17) 0.0041(16) -0.0005(13) 0.0003(15)
C15 0.0156(16) 0.0146(17) 0.0163(16) 0.0017(14) -0.0031(15) -0.0016(15)
C26 0.0174(17) 0.020(2) 0.0172(17) 0.0015(15) -0.0048(14) 0.0034(14)
C19 0.038(2) 0.022(2) 0.028(2) 0.0030(18) 0.0036(19) -0.0103(19)
C4 0.030(2) 0.0130(19) 0.026(2) -0.0061(16) 0.0045(17) -0.0026(17)
C2 0.0203(17) 0.0163(19) 0.0228(19) 0.0029(16) -0.0032(16) -0.0015(16)
C12 0.0231(18) 0.0103(17) 0.024(2) 0.0069(15) -0.0080(16) -0.0047(15)
C5 0.0228(18) 0.0107(17) 0.032(2) -0.0006(16) -0.0048(17) 0.0023(15)
C3 0.030(2) 0.020(2) 0.022(2) 0.0010(16) -0.0054(18) -0.0027(18)
C13 0.0167(17) 0.0187(19) 0.022(2) 0.0011(16) -0.0025(16) -0.0016(15)
C27 0.028(2) 0.029(2) 0.023(2) 0.0015(18) 0.0022(17) -0.0071(18)
C23 0.0233(19) 0.023(2) 0.021(2) 0.0041(17) 0.0010(17) -0.0011(17)
C24 0.0173(17) 0.020(2) 0.034(2) -0.0003(17) -0.0023(16) -0.0069(17)
C11 0.035(2) 0.023(2) 0.021(2) 0.0052(17) -0.0039(18) -0.0026(19)
C31 0.032(2) 0.022(2) 0.021(2) 0.0016(17) -0.0024(17) 0.0030(18)
C39 0.043(2) 0.025(2) 0.024(2) 0.002(2) -0.0065(18) 0.001(2)
C25 0.0196(17) 0.0165(19) 0.030(2) 0.0047(17) -0.0019(16) -0.0003(16)
C35 0.035(2) 0.021(2) 0.0219(19) 0.0042(17) 0.0008(17) -0.0050(18)
C37 0.033(2) 0.017(2) 0.046(3) -0.0007(19) -0.008(2) 0.0028(19)
C33 0.023(2) 0.033(3) 0.037(3) 0.002(2) 0.0116(19) -0.0033(19)
C32 0.030(2) 0.031(2) 0.044(3) 0.006(2) -0.017(2) -0.011(2)
C28 0.029(2) 0.052(3) 0.028(2) 0.006(2) 0.0087(19) -0.006(2)
C30 0.050(3) 0.031(2) 0.026(2) -0.005(2) -0.001(2) 0.017(2)
C21 0.035(2) 0.058(3) 0.023(2) 0.006(2) 0.0111(18) -0.004(2)
C8 0.034(2) 0.0113(18) 0.038(2) -0.0021(19) -0.0142(19) 0.0020(19)
C10 0.054(3) 0.023(2) 0.024(2) 0.0063(18) -0.010(2) -0.004(2)
C36 0.037(2) 0.022(2) 0.032(2) 0.0092(19) -0.0084(19) -0.001(2)
C9 0.055(3) 0.018(2) 0.031(2) 0.0029(19) -0.025(2) 0.002(2)
C29 0.044(3) 0.052(3) 0.017(2) 0.001(2) 0.0080(19) 0.014(2)
C20 0.042(3) 0.043(3) 0.035(2) 0.013(2) 0.010(2) -0.017(2)
C22 0.035(2) 0.036(3) 0.026(2) -0.0023(19) 0.001(2) 0.005(2)
C38 0.051(3) 0.029(2) 0.033(2) -0.008(2) 0.001(2) 0.009(2)

loop_
_atom_type_symbol
_atom_type_description
_atom_type_scat_dispersion_real
_atom_type_scat_dispersion_imag
_atom_type_scat_source
C C 0.0033 0.0016 'International Tables Vol C Tables 4.2.6.8 and 6.1.1.4'
H H 0.0000 0.0000 'International Tables Vol C Tables 4.2.6.8 and 6.1.1.4'
N N 0.0061 0.0033 'International Tables Vol C Tables 4.2.6.8 and 6.1.1.4'
O O 0.0106 0.0060 'International Tables Vol C Tables 4.2.6.8 and 6.1.1.4'
Si Si 0.0817 0.0704 'International Tables Vol C Tables 4.2.6.8 and 6.1.1.4'
Br Br -0.2901 2.4595 'International Tables Vol C Tables 4.2.6.8 and 6.1.1.4'

loop_
_geom_angle_atom_site_label_1
_geom_angle_atom_site_label_2
_geom_angle_atom_site_label_3
_geom_angle
C24 Si1 C25 111.41(18)
C24 Si1 C26 109.95(17)
C25 Si1 C26 110.04(17)
C24 Si1 C17 108.64(17)
C25 Si1 C17 108.99(18)
C26 Si1 C17 107.73(15)
C32 Si2 C34 111.8(2)
C32 Si2 C15 110.54(19)
C34 Si2 C15 106.66(16)
C32 Si2 C33 110.1(2)
C34 Si2 C33 107.94(19)
C15 Si2 C33 109.64(19)
C13 N1 C1 129.1(3)
C13 N1 C12 122.2(3)
C1 N1 C12 107.6(3)
C8 C7 C12 120.5(4)
C8 C7 C6 131.7(4)
C12 C7 C6 107.8(3)
C16 C17 C18 115.2(3)
C16 C17 Si1 105.9(2)
C18 C17 Si1 109.4(2)
C16 C17 H17 108.7
C18 C17 H17 108.7
Si1 C17 H17 108.7
C2 C1 C6 120.6(4)
C2 C1 N1 130.8(3)
C6 C1 N1 108.5(3)
C39 C34 C35 116.3(4)
C39 C34 Si2 123.9(3)
C35 C34 Si2 119.5(3)
C23 C18 C19 117.9(3)
C23 C18 C17 123.5(4)
C19 C18 C17 118.4(4)
C5 C6 C1 120.3(4)
C5 C6 C7 132.1(4)
C1 C6 C7 107.6(3)
C15 C16 C17 128.5(3)
C15 C16 H16 115.7
C17 C16 H16 115.7
C13 C14 C15 113.6(3)
C13 C14 H14A 108.8
C15 C14 H14A 108.8
C13 C14 H14B 108.8
C15 C14 H14B 108.8
H14A C14 H14B 107.7
C16 C15 C14 121.5(3)
C16 C15 Si2 119.0(3)
C14 C15 Si2 119.5(3)
C31 C26 C27 116.9(4)
C31 C26 Si1 121.5(3)
C27 C26 Si1 121.3(3)
C20 C19 C18 120.4(4)
C20 C19 H19 119.8
C18 C19 H19 119.8
C5 C4 C3 121.6(4)
C5 C4 Br1 119.7(3)
C3 C4 Br1 118.7(3)
C3 C2 C1 117.9(4)
C3 C2 H2 121.1
C1 C2 H2 121.1
C11 C12 C7 121.5(4)
C11 C12 N1 130.2(4)
C7 C12 N1 108.3(3)
C4 C5 C6 118.5(4)
C4 C5 H5 120.8
C6 C5 H5 120.8
C2 C3 C4 120.9(4)
C2 C3 H3 119.5
C4 C3 H3 119.5
O1 C13 N1 119.9(3)
O1 C13 C14 122.7(3)
N1 C13 C14 117.4(3)
C28 C27 C26 121.2(4)
C28 C27 H27 119.4
C26 C27 H27 119.4
C22 C23 C18 121.0(4)
C22 C23 H23 119.5
C18 C23 H23 119.5
Si1 C24 H24A 109.5
Si1 C24 H24B 109.5
H24A C24 H24B 109.5
Si1 C24 H24C 109.5
H24A C24 H24C 109.5
H24B C24 H24C 109.5
C10 C11 C12 116.9(4)
C10 C11 H11 121.6
C12 C11 H11 121.6
C30 C31 C26 122.1(4)
C30 C31 H31 119.0
C26 C31 H31 119.0
C38 C39 C34 122.2(4)
C38 C39 H39 118.9
C34 C39 H39 118.9
Si1 C25 H25A 109.5
Si1 C25 H25B 109.5
H25A C25 H25B 109.5
Si1 C25 H25C 109.5
H25A C25 H25C 109.5
H25B C25 H25C 109.5
C36 C35 C34 121.8(4)
C36 C35 H35 119.1
C34 C35 H35 119.1
C36 C37 C38 119.2(4)
C36 C37 H37 120.4
C38 C37 H37 120.4
Si2 C33 H33A 109.5
Si2 C33 H33B 109.5
H33A C33 H33B 109.5
Si2 C33 H33C 109.5
H33A C33 H33C 109.5
H33B C33 H33C 109.5
Si2 C32 H32A 109.5
Si2 C32 H32B 109.5
H32A C32 H32B 109.5
Si2 C32 H32C 109.5
H32A C32 H32C 109.5
H32B C32 H32C 109.5
C29 C28 C27 120.2(4)
C29 C28 H28 119.9
C27 C28 H28 119.9
C29 C30 C31 119.7(4)
C29 C30 H30 120.1
C31 C30 H30 120.1
C20 C21 C22 119.7(4)
C20 C21 H21 120.1
C22 C21 H21 120.1
C9 C8 C7 118.2(4)
C9 C8 H8 120.9
C7 C8 H8 120.9
C11 C10 C9 122.1(4)
C11 C10 H10 119.0
C9 C10 H10 119.0
C37 C36 C35 120.2(4)
C37 C36 H36 119.9
C35 C36 H36 119.9
C8 C9 C10 120.6(4)
C8 C9 H9 119.7
C10 C9 H9 119.7
C28 C29 C30 119.9(4)
C28 C29 H29 120.1
C30 C29 H29 120.1
C21 C20 C19 120.6(4)
C21 C20 H20 119.7
C19 C20 H20 119.7
C23 C22 C21 120.3(4)
C23 C22 H22 119.9
C21 C22 H22 119.9
C37 C38 C39 120.4(4)
C37 C38 H38 119.8
C39 C38 H38 119.8

loop_
_geom_bond_atom_site_label_1
_geom_bond_atom_site_label_2
_geom_bond_distance
Br1 C4 1.905(4)
Si1 C24 1.857(4)
Si1 C25 1.862(4)
Si1 C26 1.877(4)
Si1 C17 1.919(4)
Si2 C32 1.856(4)
Si2 C34 1.871(4)
Si2 C15 1.871(4)
Si2 C33 1.874(4)
O1 C13 1.207(5)
N1 C13 1.409(5)
N1 C1 1.417(5)
N1 C12 1.432(5)
C7 C8 1.391(5)
C7 C12 1.397(6)
C7 C6 1.450(5)
C17 C16 1.494(5)
C17 C18 1.514(5)
C17 H17 0.9800
C1 C2 1.399(5)
C1 C6 1.406(5)
C34 C39 1.389(6)
C34 C35 1.403(5)
C18 C23 1.390(6)
C18 C19 1.392(6)
C6 C5 1.389(6)
C16 C15 1.342(5)
C16 H16 0.9300
C14 C13 1.516(5)
C14 C15 1.521(5)
C14 H14A 0.9700
C14 H14B 0.9700
C26 C31 1.391(6)
C26 C27 1.398(5)
C19 C20 1.389(7)
C19 H19 0.9300
C4 C5 1.374(6)
C4 C3 1.388(6)
C2 C3 1.386(6)
C2 H2 0.9300
C12 C11 1.391(6)
C5 H5 0.9300
C3 H3 0.9300
C27 C28 1.392(6)
C27 H27 0.9300
C23 C22 1.376(6)
C23 H23 0.9300
C24 H24A 0.9600
C24 H24B 0.9600
C24 H24C 0.9600
C11 C10 1.385(6)
C11 H11 0.9300
C31 C30 1.381(6)
C31 H31 0.9300
C39 C38 1.384(6)
C39 H39 0.9300
C25 H25A 0.9600
C25 H25B 0.9600
C25 H25C 0.9600
C35 C36 1.390(6)
C35 H35 0.9300
C37 C36 1.376(6)
C37 C38 1.381(6)
C37 H37 0.9300
C33 H33A 0.9600
C33 H33B 0.9600
C33 H33C 0.9600
C32 H32A 0.9600
C32 H32B 0.9600
C32 H32C 0.9600
C28 C29 1.371(7)
C28 H28 0.9300
C30 C29 1.379(7)
C30 H30 0.9300
C21 C20 1.361(7)
C21 C22 1.377(7)
C21 H21 0.9300
C8 C9 1.383(6)
C8 H8 0.9300
C10 C9 1.390(7)
C10 H10 0.9300
C36 H36 0.9300
C9 H9 0.9300
C29 H29 0.9300
C20 H20 0.9300
C22 H22 0.9300
C38 H38 0.9300
